data_2100084
loop_
_publ_author_name
'Richard E. Marsh'

_publ_section_title
;
 Space group <i>P</i>1: an update
;
_journal_issue 3
_journal_name_full 'Acta Crystallographica Section B'
_journal_page_first 359
_journal_page_last 359
_journal_paper_doi 10.1107/S0108768105009651
_journal_volume 61
_journal_year 2005
_chemical_formula_moiety 'C48 H50 N2 O6 F6 P2 Ag2'
_chemical_formula_sum 'C48 H50 Ag2 F6 N2 O6 P2'
_space_group_crystal_system triclinic
_space_group_IT_number 2
_space_group_name_Hall '-P 1'
_space_group_name_H-M_alt 'P -1'
_symmetry_space_group_name_H-M 'P -1'
_audit_creation_method CRYM
_cell_angle_alpha 83.85
_cell_angle_beta 73.80
_cell_angle_gamma 62.91
_cell_formula_units_Z 1
_cell_length_a 9.7472
_cell_length_b 9.5883
_cell_length_c 15.1040
_cell_volume 1206.514
_cod_data_source_file bk0148.cif
_cod_data_source_block TIDJOF
_cod_depositor_comments
;
  Added moiety chemical formula and Z value from Marsh (2005) paper.
  The summary chemical formula is calculated from moiety formula using
  AdHocParser
  (svn://www.crystallography.net/cod-tools/trunk/Formulae/AdHocParser.yp,
  revision 1441.)

  Andrius Merkys
  2013-11-11
;
_cod_original_sg_symbol_H-M P-1
_cod_original_formula_sum 'not given'
_cod_database_code 2100084

loop_
_space_group_symop_id
_space_group_symop_operation_xyz
1 x,y,z
2 -x,-y,-z

loop_
_atom_site_label
_atom_site_fract_x
_atom_site_fract_y
_atom_site_fract_z
_atom_site_type_symbol
Ag1 0.44816 0.50069 0.29307 Ag
P1 0.38455 0.31460 0.24510 P
O1 0.21400 0.74750 0.33995 O
O2 0.53550 0.66300 0.15580 O
H1 0.43570 0.74820 0.18195 H
O4 0.74100 -0.91000 0.76960 O
F1 -0.09800 0.93300 0.33900 F
F2 -0.01650 1.05250 0.40245 F
F3 -0.05900 1.10850 0.27700 F
F4? -0.07550 0.95400 0.40780 F
F5? -0.02000 1.12800 0.33790 F
F6? -0.06250 0.99600 0.25895 F
C1 0.34550 0.18650 0.33515 C
H3 0.24215 0.24190 0.37480 H
H4 0.34815 0.10020 0.30830 H
C2 0.47000 0.12650 0.39190 C
H5 0.57235 0.06845 0.35190 H
H6 0.47055 0.21390 0.41550 H
C3 0.44050 0.02500 0.47010 C
H7 0.44705 -0.06625 0.44635 H
H8 0.33525 0.08025 0.50830 H
N1 0.61500 -0.47350 0.35950 N
C7 0.67200 -0.37100 0.33030 C
H15 0.63365 -0.30040 0.28440 H
C8 0.78650 -0.36250 0.36500 C
H16 0.82270 -0.28640 0.34290 H
C9 0.84650 -0.46550 0.43040 C
C10 0.78750 -0.57300 0.46050 C
H17 0.82350 -0.64430 0.50695 H
C11 0.67550 -0.57450 0.42200 C
H18 0.63950 -0.65230 0.44155 H
C12 0.97050 -0.45900 0.46650 C
H19 1.01185 -0.38825 0.43775 H
C19 0.17900 0.87000 0.29700 C
C20 0.00600 0.98550 0.32575 C
C21 0.54400 0.63300 0.06350 C
H25 0.49970 0.72970 0.03360 H
H26 0.48595 0.57600 0.06420 H
H27 0.65230 0.57405 0.03080 H
C25 0.21080 0.39960 0.19690 C
C26 0.15450 0.55630 0.17335 C
H31 0.20590 0.61540 0.18240 H
C27 0.02300 0.62665 0.13670 C
H32 -0.01510 0.73375 0.12060 H
C28 -0.05175 0.54050 0.12350 C
H33 -0.14150 0.58830 0.09845 H
C29 0.00400 0.38350 0.14705 C
H34 -0.04690 0.32445 0.13805 H
C30 0.13550 0.31315 0.18375 C
H35 0.17410 0.20605 0.19985 H
C31 0.54775 0.18150 0.15510 C
C32 0.54465 0.05250 0.12350 C
H36 0.46110 0.02495 0.15325 H
C33 0.66400 -0.03635 0.04835 C
H37 0.66155 -0.12445 0.02675 H
C34 0.78585 0.00395 0.00475 C
H38 0.86720 -0.05645 -0.04660 H
C35 0.78900 0.13315 0.03635 C
H39 0.87250 0.16095 0.00655 H
C36 0.66985 0.22205 0.11150 C
H40 0.67210 0.31035 0.13310 H
